data_4317187
loop_
_publ_author_name
'Liang Deng'
'Amit Majumdar'
'Wayne Lo'
'R. H. Holm'

_publ_contact_author_address
;Departemnt of Chemistry and Chemical Biology
12 Oxford Street
Cambridge, MA 02138
United States of America
;
_publ_contact_author_email holm@chemistry.harvard.edu
_publ_contact_author_name 'Prof. Richard H. Holm'
_publ_section_title
;
 Stabilization of 3:1 Site-Differentiated Cubane-Type Clusters in the
 [Fe4S4]1+ Core Oxidation State by Tertiary Phosphine Ligation: Synthesis,
 Core Structural Diversity, and S= 1/2 Ground States
;
_journal_name_full 'Inorganic Chemistry'
_journal_page_first 11118
_journal_page_last 11126
_journal_paper_doi 10.1021/ic101702b
_journal_volume 49
_journal_year 2010
_chemical_formula_moiety 'C27 H63 Br Fe4 P3 S4'
_chemical_formula_sum 'C27 H63 Br Fe4 P3 S4'
_chemical_formula_weight 912.26
_chemical_name_systematic
; 
 ? 
;
_space_group_IT_number 14
_symmetry_cell_setting monoclinic
_symmetry_space_group_name_Hall '-P 2ybc'
_symmetry_space_group_name_H-M 'P 1 21/c 1'
_atom_sites_solution_hydrogens geom
_atom_sites_solution_primary direct
_atom_sites_solution_secondary difmap
_audit_creation_method SHELXL-97
_cell_angle_alpha 90.00
_cell_angle_beta 97.874(2)
_cell_angle_gamma 90.00
_cell_formula_units_Z 4
_cell_length_a 15.5180(5)
_cell_length_b 13.3790(4)
_cell_length_c 18.8744(6)
_cell_measurement_reflns_used 22947
_cell_measurement_temperature 100(2)
_cell_measurement_theta_max 25.967
_cell_measurement_theta_min 2.205
_cell_volume 3881.7(2)
_computing_cell_refinement 'Bruker Saint v7.23A (Bruker, 2005)'
_computing_data_collection 'APEX SMART (Bruker, 2009)'
_computing_data_reduction 'Bruker Saint v7.23A (Bruker, 2005)'
_computing_molecular_graphics 'Bruker SHELXTL'
_computing_publication_material 'Bruker SHELXTL'
_computing_structure_refinement 'SHELXL-97 (Sheldrick, 1997)'
_computing_structure_solution 'SHELXS-97 (Sheldrick, 1997)'
_diffrn_ambient_temperature 100(2)
_diffrn_measured_fraction_theta_full 0.990
_diffrn_measured_fraction_theta_max 0.990
_diffrn_measurement_device_type 'CCD area detector'
_diffrn_measurement_method 'phi and omega scans'
_diffrn_radiation_monochromator graphite
_diffrn_radiation_source 'fine-focus sealed tube'
_diffrn_radiation_type MoK\a
_diffrn_radiation_wavelength 0.71073
_diffrn_reflns_av_R_equivalents 0.0516
_diffrn_reflns_av_sigmaI/netI 0.0244
_diffrn_reflns_limit_h_max 19
_diffrn_reflns_limit_h_min -19
_diffrn_reflns_limit_k_max 16
_diffrn_reflns_limit_k_min -16
_diffrn_reflns_limit_l_max 23
_diffrn_reflns_limit_l_min -23
_diffrn_reflns_number 83523
_diffrn_reflns_theta_full 26.06
_diffrn_reflns_theta_max 26.06
_diffrn_reflns_theta_min 1.87
_exptl_absorpt_coefficient_mu 2.851
_exptl_absorpt_correction_T_max 0.6913
_exptl_absorpt_correction_T_min 0.4272
_exptl_absorpt_correction_type multi-scan
_exptl_absorpt_process_details 'SADABS (Bruker, 2005)'
_exptl_crystal_colour Black-brown
_exptl_crystal_density_diffrn 1.561
_exptl_crystal_density_method 'not measured'
_exptl_crystal_description Needle
_exptl_crystal_F_000 1640
_exptl_crystal_size_max 0.36
_exptl_crystal_size_mid 0.26
_exptl_crystal_size_min 0.14
_refine_diff_density_max 1.447
_refine_diff_density_min -0.678
_refine_diff_density_rms 0.093
_refine_ls_extinction_method none
_refine_ls_goodness_of_fit_ref 1.063
_refine_ls_hydrogen_treatment constr
_refine_ls_matrix_type full
_refine_ls_number_parameters 370
_refine_ls_number_reflns 7607
_refine_ls_number_restraints 0
_refine_ls_restrained_S_all 1.063
_refine_ls_R_factor_all 0.0475
_refine_ls_R_factor_gt 0.0312
_refine_ls_shift/su_max 0.001
_refine_ls_shift/su_mean 0.000
_refine_ls_structure_factor_coef Fsqd
_refine_ls_weighting_details 'calc w=1/[\s^2^(Fo^2^)+(0.0369P)^2^+8.8746P] where P=(Fo^2^+2Fc^2^)/3'
_refine_ls_weighting_scheme calc
_refine_ls_wR_factor_gt 0.0760
_refine_ls_wR_factor_ref 0.0877
_reflns_number_gt 6180
_reflns_number_total 7607
_reflns_threshold_expression >2sigma(I)
_cod_data_source_file ic101702b_si_001_08.cif
_cod_data_source_block '[Fe4S4(PPri3)3(Br)]'
_cod_depositor_comments
;
The following automatic conversions were performed:

'_symmetry_cell_setting' value 'Monoclinic' changed to 'monoclinic'
according to the built-in table from CIF Core dictionary named
'cif_core.dic' version 2.4.1 from 2010-06-29.

Automatic conversion script
Id: cif_fix_values 1646 2011-03-28 12:23:43Z adriana 
;
_cod_original_sg_symbol_H-M 'P 21/c'
_cod_database_code 4317187

loop_
_symmetry_equiv_pos_as_xyz
'x, y, z'
'-x, y+1/2, -z+1/2'
'-x, -y, -z'
'x, -y-1/2, z-1/2'

loop_
_atom_site_label
_atom_site_type_symbol
_atom_site_fract_x
_atom_site_fract_y
_atom_site_fract_z
_atom_site_U_iso_or_equiv
_atom_site_adp_type
_atom_site_occupancy
_atom_site_symmetry_multiplicity
_atom_site_calc_flag
_atom_site_refinement_flags
_atom_site_disorder_assembly
_atom_site_disorder_group
Fe1 Fe 0.25979(3) 0.21694(3) 0.24076(2) 0.01904(11) Uani 1 1 d . . .
Fe2 Fe 0.13567(3) 0.07916(3) 0.22713(2) 0.01824(11) Uani 1 1 d . . .
Fe3 Fe 0.25026(3) 0.08397(3) 0.34536(2) 0.01810(11) Uani 1 1 d . . .
Fe4 Fe 0.29777(3) 0.02570(4) 0.21814(2) 0.01855(11) Uani 1 1 d . . .
S1 S 0.21636(5) 0.12148(6) 0.13988(4) 0.02108(17) Uani 1 1 d . . .
S2 S 0.15256(5) 0.20045(6) 0.31281(4) 0.02025(17) Uani 1 1 d . . .
S3 S 0.20080(5) -0.05297(6) 0.27978(4) 0.02037(17) Uani 1 1 d . . .
S4 S 0.37188(5) 0.13209(6) 0.29872(4) 0.02084(17) Uani 1 1 d . . .
Br1 Br 0.27799(3) 0.38700(3) 0.21379(2) 0.03061(10) Uani 1 1 d . . .
P1 P -0.01778(6) 0.08038(7) 0.19237(5) 0.0272(2) Uani 1 1 d . . .
P2 P 0.28144(5) 0.06270(6) 0.46933(4) 0.01766(17) Uani 1 1 d . . .
P3 P 0.39299(5) -0.08267(6) 0.16991(4) 0.01905(18) Uani 1 1 d . . .
C1 C -0.0666(3) 0.1185(3) 0.2746(2) 0.0401(10) Uani 1 1 d . . .
H1 H -0.0371 0.1802 0.2924 0.048 Uiso 1 1 calc R . .
C2 C -0.1630(3) 0.1419(4) 0.2613(3) 0.0530(12) Uani 1 1 d . . .
H2A H -0.1939 0.0856 0.2388 0.080 Uiso 1 1 calc R . .
H2B H -0.1726 0.1992 0.2306 0.080 Uiso 1 1 calc R . .
H2C H -0.1836 0.1557 0.3060 0.080 Uiso 1 1 calc R . .
C3 C -0.0466(3) 0.0432(3) 0.3310(2) 0.0432(10) Uani 1 1 d . . .
H3A H -0.0601 0.0696 0.3756 0.065 Uiso 1 1 calc R . .
H3B H 0.0141 0.0265 0.3357 0.065 Uiso 1 1 calc R . .
H3C H -0.0808 -0.0156 0.3188 0.065 Uiso 1 1 calc R . .
C4 C -0.0528(2) 0.1798(3) 0.1276(2) 0.0290(8) Uani 1 1 d . . .
H4 H -0.1166 0.1814 0.1200 0.035 Uiso 1 1 calc R . .
C5 C -0.0204(3) 0.2786(3) 0.1580(2) 0.0365(9) Uani 1 1 d . . .
H5A H 0.0420 0.2777 0.1669 0.055 Uiso 1 1 calc R . .
H5B H -0.0433 0.2906 0.2020 0.055 Uiso 1 1 calc R . .
H5C H -0.0392 0.3308 0.1245 0.055 Uiso 1 1 calc R . .
C6 C -0.0214(3) 0.1597(4) 0.0563(2) 0.0470(11) Uani 1 1 d . . .
H6A H -0.0387 0.2138 0.0240 0.070 Uiso 1 1 calc R . .
H6B H -0.0464 0.0985 0.0365 0.070 Uiso 1 1 calc R . .
H6C H 0.0409 0.1542 0.0632 0.070 Uiso 1 1 calc R . .
C7 C -0.0692(3) -0.0370(3) 0.1636(2) 0.0380(9) Uani 1 1 d . . .
H7 H -0.0799 -0.0723 0.2071 0.046 Uiso 1 1 calc R . .
C8 C -0.1565(3) -0.0289(4) 0.1166(3) 0.0510(12) Uani 1 1 d . . .
H8A H -0.1475 -0.0120 0.0687 0.077 Uiso 1 1 calc R . .
H8B H -0.1908 0.0222 0.1351 0.077 Uiso 1 1 calc R . .
H8C H -0.1865 -0.0917 0.1163 0.077 Uiso 1 1 calc R . .
C9 C -0.0056(3) -0.1025(3) 0.1279(2) 0.0444(11) Uani 1 1 d . . .
H9A H -0.0320 -0.1662 0.1155 0.067 Uiso 1 1 calc R . .
H9B H 0.0469 -0.1122 0.1605 0.067 Uiso 1 1 calc R . .
H9C H 0.0080 -0.0700 0.0854 0.067 Uiso 1 1 calc R . .
C10 C 0.3350(2) 0.1741(2) 0.51342(17) 0.0216(7) Uani 1 1 d . . .
H10 H 0.3261 0.1739 0.5638 0.026 Uiso 1 1 calc R . .
C11 C 0.2956(2) 0.2688(3) 0.47844(19) 0.0244(7) Uani 1 1 d . . .
H11A H 0.3191 0.3259 0.5053 0.037 Uiso 1 1 calc R . .
H11B H 0.2336 0.2673 0.4775 0.037 Uiso 1 1 calc R . .
H11C H 0.3092 0.2731 0.4304 0.037 Uiso 1 1 calc R . .
C12 C 0.4316(2) 0.1745(3) 0.50945(19) 0.0265(8) Uani 1 1 d . . .
H12A H 0.4412 0.1667 0.4606 0.040 Uiso 1 1 calc R . .
H12B H 0.4588 0.1203 0.5375 0.040 Uiso 1 1 calc R . .
H12C H 0.4562 0.2367 0.5278 0.040 Uiso 1 1 calc R . .
C13 C 0.1874(2) 0.0392(3) 0.51661(18) 0.0223(7) Uani 1 1 d . . .
H13 H 0.2095 0.0208 0.5660 0.027 Uiso 1 1 calc R . .
C14 C 0.1299(2) 0.1305(3) 0.5187(2) 0.0299(8) Uani 1 1 d . . .
H14A H 0.1117 0.1535 0.4708 0.045 Uiso 1 1 calc R . .
H14B H 0.1619 0.1824 0.5458 0.045 Uiso 1 1 calc R . .
H14C H 0.0797 0.1133 0.5407 0.045 Uiso 1 1 calc R . .
C15 C 0.1345(2) -0.0472(3) 0.4830(2) 0.0310(8) Uani 1 1 d . . .
H15A H 0.0816 -0.0526 0.5038 0.047 Uiso 1 1 calc R . .
H15B H 0.1673 -0.1079 0.4914 0.047 Uiso 1 1 calc R . .
H15C H 0.1209 -0.0362 0.4325 0.047 Uiso 1 1 calc R . .
C16 C 0.3581(2) -0.0405(2) 0.49571(18) 0.0219(7) Uani 1 1 d . . .
H16 H 0.4140 -0.0195 0.4819 0.026 Uiso 1 1 calc R . .
C17 C 0.3342(2) -0.1372(3) 0.45535(19) 0.0260(7) Uani 1 1 d . . .
H17A H 0.3828 -0.1822 0.4620 0.039 Uiso 1 1 calc R . .
H17B H 0.3192 -0.1230 0.4053 0.039 Uiso 1 1 calc R . .
H17C H 0.2853 -0.1674 0.4732 0.039 Uiso 1 1 calc R . .
C18 C 0.3746(3) -0.0576(3) 0.57564(19) 0.0303(8) Uani 1 1 d . . .
H18A H 0.3241 -0.0874 0.5911 0.045 Uiso 1 1 calc R . .
H18B H 0.3866 0.0051 0.5996 0.045 Uiso 1 1 calc R . .
H18C H 0.4235 -0.1015 0.5869 0.045 Uiso 1 1 calc R . .
C19 C 0.4367(2) -0.1852(3) 0.22926(18) 0.0247(7) Uani 1 1 d . . .
H19 H 0.4822 -0.2187 0.2068 0.030 Uiso 1 1 calc R . .
C20 C 0.3693(3) -0.2626(3) 0.2411(2) 0.0335(9) Uani 1 1 d . . .
H20A H 0.3956 -0.3133 0.2730 0.050 Uiso 1 1 calc R . .
H20B H 0.3464 -0.2924 0.1962 0.050 Uiso 1 1 calc R . .
H20C H 0.3229 -0.2312 0.2618 0.050 Uiso 1 1 calc R . .
C21 C 0.4786(3) -0.1429(3) 0.30023(19) 0.0332(9) Uani 1 1 d . . .
H21A H 0.4361 -0.1063 0.3221 0.050 Uiso 1 1 calc R . .
H21B H 0.5254 -0.0991 0.2924 0.050 Uiso 1 1 calc R . .
H21C H 0.5009 -0.1967 0.3311 0.050 Uiso 1 1 calc R . .
C22 C 0.3404(2) -0.1440(3) 0.08756(18) 0.0255(7) Uani 1 1 d . . .
H22 H 0.3708 -0.2071 0.0820 0.031 Uiso 1 1 calc R . .
C23 C 0.2460(2) -0.1681(3) 0.0948(2) 0.0329(9) Uani 1 1 d . . .
H23A H 0.2135 -0.1071 0.0950 0.049 Uiso 1 1 calc R . .
H23B H 0.2436 -0.2036 0.1386 0.049 Uiso 1 1 calc R . .
H23C H 0.2215 -0.2088 0.0551 0.049 Uiso 1 1 calc R . .
C24 C 0.3420(3) -0.0832(3) 0.02008(19) 0.0323(8) Uani 1 1 d . . .
H24A H 0.3112 -0.1185 -0.0199 0.048 Uiso 1 1 calc R . .
H24B H 0.4011 -0.0728 0.0122 0.048 Uiso 1 1 calc R . .
H24C H 0.3145 -0.0198 0.0251 0.048 Uiso 1 1 calc R . .
C25 C 0.4936(2) -0.0201(3) 0.15181(19) 0.0253(7) Uani 1 1 d . . .
H25 H 0.5253 -0.0041 0.1990 0.030 Uiso 1 1 calc R . .
C26 C 0.4762(2) 0.0799(3) 0.1148(2) 0.0288(8) Uani 1 1 d . . .
H26A H 0.5299 0.1156 0.1154 0.043 Uiso 1 1 calc R . .
H26B H 0.4371 0.1182 0.1394 0.043 Uiso 1 1 calc R . .
H26C H 0.4504 0.0692 0.0662 0.043 Uiso 1 1 calc R . .
C27 C 0.5553(2) -0.0851(3) 0.1158(2) 0.0330(9) Uani 1 1 d . . .
H27A H 0.5284 -0.1025 0.0686 0.050 Uiso 1 1 calc R . .
H27B H 0.5683 -0.1448 0.1433 0.050 Uiso 1 1 calc R . .
H27C H 0.6081 -0.0489 0.1128 0.050 Uiso 1 1 calc R . .

loop_
_atom_site_aniso_label
_atom_site_aniso_U_11
_atom_site_aniso_U_22
_atom_site_aniso_U_33
_atom_site_aniso_U_23
_atom_site_aniso_U_13
_atom_site_aniso_U_12
Fe1 0.0200(2) 0.0201(2) 0.0172(2) 0.00078(19) 0.00343(18) 0.00030(18)
Fe2 0.0169(2) 0.0208(2) 0.0170(2) -0.00048(18) 0.00217(17) 0.00052(18)
Fe3 0.0189(2) 0.0206(2) 0.0149(2) -0.00013(18) 0.00258(17) 0.00062(18)
Fe4 0.0185(2) 0.0211(2) 0.0163(2) -0.00112(18) 0.00318(18) 0.00239(18)
S1 0.0227(4) 0.0251(4) 0.0157(4) 0.0011(3) 0.0036(3) 0.0018(3)
S2 0.0203(4) 0.0218(4) 0.0191(4) -0.0020(3) 0.0040(3) 0.0022(3)
S3 0.0218(4) 0.0195(4) 0.0197(4) 0.0001(3) 0.0026(3) -0.0009(3)
S4 0.0178(4) 0.0247(4) 0.0201(4) -0.0013(3) 0.0032(3) -0.0006(3)
Br1 0.0410(2) 0.02296(19) 0.0286(2) 0.00388(14) 0.00736(16) -0.00161(15)
P1 0.0185(4) 0.0230(5) 0.0391(6) 0.0076(4) 0.0000(4) -0.0006(4)
P2 0.0183(4) 0.0188(4) 0.0160(4) -0.0005(3) 0.0028(3) -0.0002(3)
P3 0.0213(4) 0.0201(4) 0.0157(4) -0.0010(3) 0.0025(3) 0.0029(3)
C1 0.034(2) 0.041(2) 0.046(3) -0.004(2) 0.0092(19) -0.0008(18)
C2 0.038(2) 0.053(3) 0.072(3) 0.013(3) 0.021(2) 0.011(2)
C3 0.038(2) 0.053(3) 0.041(2) -0.005(2) 0.0153(19) -0.001(2)
C4 0.0232(18) 0.033(2) 0.029(2) 0.0057(16) -0.0025(15) 0.0016(15)
C5 0.031(2) 0.028(2) 0.050(3) 0.0084(18) 0.0028(18) 0.0034(16)
C6 0.040(2) 0.071(3) 0.029(2) 0.004(2) 0.0003(18) -0.004(2)
C7 0.036(2) 0.037(2) 0.040(2) -0.0011(18) 0.0018(18) -0.0058(18)
C8 0.039(2) 0.044(3) 0.064(3) 0.001(2) -0.014(2) -0.011(2)
C9 0.042(2) 0.051(3) 0.042(2) -0.022(2) 0.0132(19) -0.017(2)
C10 0.0228(17) 0.0250(18) 0.0165(16) -0.0035(13) 0.0011(13) -0.0010(14)
C11 0.0266(18) 0.0211(17) 0.0250(18) -0.0014(14) 0.0019(14) 0.0002(14)
C12 0.0252(18) 0.0243(18) 0.0288(19) -0.0030(15) -0.0002(15) -0.0030(14)
C13 0.0214(16) 0.0300(18) 0.0163(16) 0.0015(14) 0.0048(13) -0.0018(14)
C14 0.0262(18) 0.033(2) 0.033(2) -0.0040(16) 0.0139(15) -0.0025(15)
C15 0.0247(18) 0.032(2) 0.037(2) -0.0059(17) 0.0081(16) -0.0066(15)
C16 0.0205(16) 0.0222(17) 0.0226(17) 0.0018(14) 0.0020(13) 0.0017(13)
C17 0.0288(18) 0.0212(17) 0.0276(19) 0.0013(14) 0.0022(15) 0.0008(14)
C18 0.039(2) 0.0279(19) 0.0230(19) 0.0028(15) 0.0004(15) 0.0077(16)
C19 0.0261(17) 0.0250(18) 0.0230(18) 0.0037(14) 0.0032(14) 0.0065(14)
C20 0.039(2) 0.031(2) 0.029(2) 0.0039(16) -0.0005(16) -0.0012(17)
C21 0.034(2) 0.038(2) 0.0247(19) 0.0069(16) -0.0059(16) -0.0016(17)
C22 0.0307(19) 0.0244(18) 0.0208(18) -0.0026(14) 0.0013(14) 0.0031(15)
C23 0.034(2) 0.034(2) 0.029(2) -0.0083(17) -0.0007(16) -0.0025(16)
C24 0.039(2) 0.032(2) 0.0228(19) -0.0019(16) -0.0037(16) 0.0009(17)
C25 0.0205(17) 0.0327(19) 0.0228(18) 0.0016(15) 0.0041(14) 0.0020(14)
C26 0.0284(19) 0.0300(19) 0.029(2) -0.0023(16) 0.0078(15) -0.0020(15)
C27 0.0270(19) 0.043(2) 0.032(2) 0.0093(17) 0.0127(16) 0.0095(17)

loop_
_atom_type_symbol
_atom_type_description
_atom_type_scat_dispersion_real
_atom_type_scat_dispersion_imag
_atom_type_scat_source
C C 0.0033 0.0016 'International Tables Vol C Tables 4.2.6.8 and 6.1.1.4'
H H 0.0000 0.0000 'International Tables Vol C Tables 4.2.6.8 and 6.1.1.4'
P P 0.1023 0.0942 'International Tables Vol C Tables 4.2.6.8 and 6.1.1.4'
S S 0.1246 0.1234 'International Tables Vol C Tables 4.2.6.8 and 6.1.1.4'
Fe Fe 0.3463 0.8444 'International Tables Vol C Tables 4.2.6.8 and 6.1.1.4'
Br Br -0.2901 2.4595 'International Tables Vol C Tables 4.2.6.8 and 6.1.1.4'

loop_
_geom_angle_atom_site_label_1
_geom_angle_atom_site_label_2
_geom_angle_atom_site_label_3
_geom_angle
_geom_angle_site_symmetry_1
_geom_angle_site_symmetry_3
_geom_angle_publ_flag
S4 Fe1 S2 103.87(3) . . ?
S4 Fe1 S1 103.99(3) . . ?
S2 Fe1 S1 106.31(3) . . ?
S4 Fe1 Br1 119.21(3) . . ?
S2 Fe1 Br1 109.77(3) . . ?
S1 Fe1 Br1 112.64(3) . . ?
S4 Fe1 Fe2 101.58(3) . . ?
S2 Fe1 Fe2 54.27(2) . . ?
S1 Fe1 Fe2 53.93(2) . . ?
Br1 Fe1 Fe2 139.18(2) . . ?
S4 Fe1 Fe4 54.40(3) . . ?
S2 Fe1 Fe4 101.30(3) . . ?
S1 Fe1 Fe4 52.14(2) . . ?
Br1 Fe1 Fe4 148.64(2) . . ?
Fe2 Fe1 Fe4 59.500(17) . . ?
S4 Fe1 Fe3 54.48(3) . . ?
S2 Fe1 Fe3 51.86(2) . . ?
S1 Fe1 Fe3 101.58(3) . . ?
Br1 Fe1 Fe3 145.21(2) . . ?
Fe2 Fe1 Fe3 59.803(17) . . ?
Fe4 Fe1 Fe3 61.139(17) . . ?
S3 Fe2 S1 105.21(3) . . ?
S3 Fe2 S2 104.47(3) . . ?
S1 Fe2 S2 108.38(4) . . ?
S3 Fe2 P1 120.60(4) . . ?
S1 Fe2 P1 115.34(4) . . ?
S2 Fe2 P1 101.76(4) . . ?
S3 Fe2 Fe4 55.27(3) . . ?
S1 Fe2 Fe4 52.93(2) . . ?
S2 Fe2 Fe4 102.72(3) . . ?
P1 Fe2 Fe4 155.32(3) . . ?
S3 Fe2 Fe1 103.39(3) . . ?
S1 Fe2 Fe1 55.42(3) . . ?
S2 Fe2 Fe1 54.93(2) . . ?
P1 Fe2 Fe1 135.00(3) . . ?
Fe4 Fe2 Fe1 60.630(17) . . ?
S3 Fe2 Fe3 55.11(3) . . ?
S1 Fe2 Fe3 103.34(3) . . ?
S2 Fe2 Fe3 52.30(2) . . ?
P1 Fe2 Fe3 139.46(3) . . ?
Fe4 Fe2 Fe3 61.777(17) . . ?
Fe1 Fe2 Fe3 60.543(17) . . ?
S2 Fe3 S4 105.48(4) . . ?
S2 Fe3 S3 104.42(3) . . ?
S4 Fe3 S3 104.57(3) . . ?
S2 Fe3 P2 113.89(3) . . ?
S4 Fe3 P2 110.57(3) . . ?
S3 Fe3 P2 116.89(3) . . ?
S2 Fe3 Fe2 55.03(3) . . ?
S4 Fe3 Fe2 100.17(3) . . ?
S3 Fe3 Fe2 52.33(2) . . ?
P2 Fe3 Fe2 149.26(3) . . ?
S2 Fe3 Fe1 55.20(3) . . ?
S4 Fe3 Fe1 52.83(2) . . ?
S3 Fe3 Fe1 100.47(3) . . ?
P2 Fe3 Fe1 142.50(3) . . ?
Fe2 Fe3 Fe1 59.654(17) . . ?
S2 Fe3 Fe4 102.47(3) . . ?
S4 Fe3 Fe4 53.26(2) . . ?
S3 Fe3 Fe4 53.38(2) . . ?
P2 Fe3 Fe4 143.46(3) . . ?
Fe2 Fe3 Fe4 58.858(17) . . ?
Fe1 Fe3 Fe4 59.365(17) . . ?
S1 Fe4 S4 105.88(4) . . ?
S1 Fe4 S3 104.54(3) . . ?
S4 Fe4 S3 104.82(3) . . ?
S1 Fe4 P3 115.56(3) . . ?
S4 Fe4 P3 111.03(3) . . ?
S3 Fe4 P3 114.08(4) . . ?
S1 Fe4 Fe2 54.93(3) . . ?
S4 Fe4 Fe2 100.72(3) . . ?
S3 Fe4 Fe2 52.56(2) . . ?
P3 Fe4 Fe2 148.15(3) . . ?
S1 Fe4 Fe1 55.58(3) . . ?
S4 Fe4 Fe1 52.92(2) . . ?
S3 Fe4 Fe1 100.65(3) . . ?
P3 Fe4 Fe1 145.04(3) . . ?
Fe2 Fe4 Fe1 59.870(17) . . ?
S1 Fe4 Fe3 102.94(3) . . ?
S4 Fe4 Fe3 53.44(2) . . ?
S3 Fe4 Fe3 53.47(2) . . ?
P3 Fe4 Fe3 141.47(3) . . ?
Fe2 Fe4 Fe3 59.365(17) . . ?
Fe1 Fe4 Fe3 59.496(17) . . ?
Fe4 S1 Fe2 72.14(3) . . ?
Fe4 S1 Fe1 72.28(3) . . ?
Fe2 S1 Fe1 70.65(3) . . ?
Fe3 S2 Fe2 72.67(3) . . ?
Fe3 S2 Fe1 72.94(3) . . ?
Fe2 S2 Fe1 70.79(3) . . ?
Fe2 S3 Fe4 72.17(3) . . ?
Fe2 S3 Fe3 72.56(3) . . ?
Fe4 S3 Fe3 73.15(3) . . ?
Fe1 S4 Fe4 72.68(3) . . ?
Fe1 S4 Fe3 72.70(3) . . ?
Fe4 S4 Fe3 73.29(3) . . ?
C7 P1 C4 110.47(18) . . ?
C7 P1 C1 105.7(2) . . ?
C4 P1 C1 103.65(18) . . ?
C7 P1 Fe2 117.36(14) . . ?
C4 P1 Fe2 112.45(12) . . ?
C1 P1 Fe2 105.89(13) . . ?
C13 P2 C16 105.44(16) . . ?
C13 P2 C10 104.93(15) . . ?
C16 P2 C10 104.35(15) . . ?
C13 P2 Fe3 115.90(11) . . ?
C16 P2 Fe3 113.44(11) . . ?
C10 P2 Fe3 111.76(11) . . ?
C19 P3 C25 101.56(16) . . ?
C19 P3 C22 105.35(16) . . ?
C25 P3 C22 109.48(16) . . ?
C19 P3 Fe4 115.11(12) . . ?
C25 P3 Fe4 112.71(12) . . ?
C22 P3 Fe4 111.90(12) . . ?
C3 C1 C2 111.6(4) . . ?
C3 C1 P1 110.0(3) . . ?
C2 C1 P1 114.7(3) . . ?
C3 C1 H1 106.7 . . ?
C2 C1 H1 106.7 . . ?
P1 C1 H1 106.7 . . ?
C1 C2 H2A 109.5 . . ?
C1 C2 H2B 109.5 . . ?
H2A C2 H2B 109.5 . . ?
C1 C2 H2C 109.5 . . ?
H2A C2 H2C 109.5 . . ?
H2B C2 H2C 109.5 . . ?
C1 C3 H3A 109.5 . . ?
C1 C3 H3B 109.5 . . ?
H3A C3 H3B 109.5 . . ?
C1 C3 H3C 109.5 . . ?
H3A C3 H3C 109.5 . . ?
H3B C3 H3C 109.5 . . ?
C5 C4 C6 111.3(3) . . ?
C5 C4 P1 109.3(3) . . ?
C6 C4 P1 111.1(3) . . ?
C5 C4 H4 108.3 . . ?
C6 C4 H4 108.3 . . ?
P1 C4 H4 108.3 . . ?
C4 C5 H5A 109.5 . . ?
C4 C5 H5B 109.5 . . ?
H5A C5 H5B 109.5 . . ?
C4 C5 H5C 109.5 . . ?
H5A C5 H5C 109.5 . . ?
H5B C5 H5C 109.5 . . ?
C4 C6 H6A 109.5 . . ?
C4 C6 H6B 109.5 . . ?
H6A C6 H6B 109.5 . . ?
C4 C6 H6C 109.5 . . ?
H6A C6 H6C 109.5 . . ?
H6B C6 H6C 109.5 . . ?
C8 C7 C9 111.0(4) . . ?
C8 C7 P1 115.8(3) . . ?
C9 C7 P1 110.0(3) . . ?
C8 C7 H7 106.5 . . ?
C9 C7 H7 106.5 . . ?
P1 C7 H7 106.5 . . ?
C7 C8 H8A 109.5 . . ?
C7 C8 H8B 109.5 . . ?
H8A C8 H8B 109.5 . . ?
C7 C8 H8C 109.5 . . ?
H8A C8 H8C 109.5 . . ?
H8B C8 H8C 109.5 . . ?
C7 C9 H9A 109.5 . . ?
C7 C9 H9B 109.5 . . ?
H9A C9 H9B 109.5 . . ?
C7 C9 H9C 109.5 . . ?
H9A C9 H9C 109.5 . . ?
H9B C9 H9C 109.5 . . ?
C12 C10 C11 108.6(3) . . ?
C12 C10 P2 111.6(2) . . ?
C11 C10 P2 110.4(2) . . ?
C12 C10 H10 108.7 . . ?
C11 C10 H10 108.7 . . ?
P2 C10 H10 108.7 . . ?
C10 C11 H11A 109.5 . . ?
C10 C11 H11B 109.5 . . ?
H11A C11 H11B 109.5 . . ?
C10 C11 H11C 109.5 . . ?
H11A C11 H11C 109.5 . . ?
H11B C11 H11C 109.5 . . ?
C10 C12 H12A 109.5 . . ?
C10 C12 H12B 109.5 . . ?
H12A C12 H12B 109.5 . . ?
C10 C12 H12C 109.5 . . ?
H12A C12 H12C 109.5 . . ?
H12B C12 H12C 109.5 . . ?
C15 C13 C14 109.9(3) . . ?
C15 C13 P2 110.5(2) . . ?
C14 C13 P2 112.5(2) . . ?
C15 C13 H13 107.9 . . ?
C14 C13 H13 107.9 . . ?
P2 C13 H13 107.9 . . ?
C13 C14 H14A 109.5 . . ?
C13 C14 H14B 109.5 . . ?
H14A C14 H14B 109.5 . . ?
C13 C14 H14C 109.5 . . ?
H14A C14 H14C 109.5 . . ?
H14B C14 H14C 109.5 . . ?
C13 C15 H15A 109.5 . . ?
C13 C15 H15B 109.5 . . ?
H15A C15 H15B 109.5 . . ?
C13 C15 H15C 109.5 . . ?
H15A C15 H15C 109.5 . . ?
H15B C15 H15C 109.5 . . ?
C18 C16 C17 111.5(3) . . ?
C18 C16 P2 113.4(2) . . ?
C17 C16 P2 113.4(2) . . ?
C18 C16 H16 105.9 . . ?
C17 C16 H16 105.9 . . ?
P2 C16 H16 105.9 . . ?
C16 C17 H17A 109.5 . . ?
C16 C17 H17B 109.5 . . ?
H17A C17 H17B 109.5 . . ?
C16 C17 H17C 109.5 . . ?
H17A C17 H17C 109.5 . . ?
H17B C17 H17C 109.5 . . ?
C16 C18 H18A 109.5 . . ?
C16 C18 H18B 109.5 . . ?
H18A C18 H18B 109.5 . . ?
C16 C18 H18C 109.5 . . ?
H18A C18 H18C 109.5 . . ?
H18B C18 H18C 109.5 . . ?
C20 C19 C21 110.3(3) . . ?
C20 C19 P3 113.3(2) . . ?
C21 C19 P3 109.7(2) . . ?
C20 C19 H19 107.8 . . ?
C21 C19 H19 107.8 . . ?
P3 C19 H19 107.8 . . ?
C19 C20 H20A 109.5 . . ?
C19 C20 H20B 109.5 . . ?
H20A C20 H20B 109.5 . . ?
C19 C20 H20C 109.5 . . ?
H20A C20 H20C 109.5 . . ?
H20B C20 H20C 109.5 . . ?
C19 C21 H21A 109.5 . . ?
C19 C21 H21B 109.5 . . ?
H21A C21 H21B 109.5 . . ?
C19 C21 H21C 109.5 . . ?
H21A C21 H21C 109.5 . . ?
H21B C21 H21C 109.5 . . ?
C24 C22 C23 108.4(3) . . ?
C24 C22 P3 114.4(3) . . ?
C23 C22 P3 109.8(2) . . ?
C24 C22 H22 108.0 . . ?
C23 C22 H22 108.0 . . ?
P3 C22 H22 108.0 . . ?
C22 C23 H23A 109.5 . . ?
C22 C23 H23B 109.5 . . ?
H23A C23 H23B 109.5 . . ?
C22 C23 H23C 109.5 . . ?
H23A C23 H23C 109.5 . . ?
H23B C23 H23C 109.5 . . ?
C22 C24 H24A 109.5 . . ?
C22 C24 H24B 109.5 . . ?
H24A C24 H24B 109.5 . . ?
C22 C24 H24C 109.5 . . ?
H24A C24 H24C 109.5 . . ?
H24B C24 H24C 109.5 . . ?
C26 C25 C27 112.5(3) . . ?
C26 C25 P3 112.6(2) . . ?
C27 C25 P3 115.1(3) . . ?
C26 C25 H25 105.2 . . ?
C27 C25 H25 105.2 . . ?
P3 C25 H25 105.2 . . ?
C25 C26 H26A 109.5 . . ?
C25 C26 H26B 109.5 . . ?
H26A C26 H26B 109.5 . . ?
C25 C26 H26C 109.5 . . ?
H26A C26 H26C 109.5 . . ?
H26B C26 H26C 109.5 . . ?
C25 C27 H27A 109.5 . . ?
C25 C27 H27B 109.5 . . ?
H27A C27 H27B 109.5 . . ?
C25 C27 H27C 109.5 . . ?
H27A C27 H27C 109.5 . . ?
H27B C27 H27C 109.5 . . ?

loop_
_geom_bond_atom_site_label_1
_geom_bond_atom_site_label_2
_geom_bond_distance
_geom_bond_site_symmetry_2
_geom_bond_publ_flag
Fe1 S4 2.2339(9) . ?
Fe1 S2 2.2993(9) . ?
Fe1 S1 2.3150(9) . ?
Fe1 Br1 2.3569(6) . ?
Fe1 Fe2 2.6529(6) . ?
Fe1 Fe4 2.6730(7) . ?
Fe1 Fe3 2.6766(6) . ?
Fe2 S3 2.2042(9) . ?
Fe2 S1 2.2727(9) . ?
Fe2 S2 2.2806(9) . ?
Fe2 P1 2.3819(10) . ?
Fe2 Fe4 2.6429(6) . ?
Fe2 Fe3 2.6569(6) . ?
Fe3 S2 2.2021(9) . ?
Fe3 S4 2.2818(9) . ?
Fe3 S3 2.2842(9) . ?
Fe3 P2 2.3409(9) . ?
Fe3 Fe4 2.7207(6) . ?
Fe4 S1 2.2155(9) . ?
Fe4 S4 2.2765(9) . ?
Fe4 S3 2.2816(9) . ?
Fe4 P3 2.3415(9) . ?
P1 C7 1.811(4) . ?
P1 C4 1.838(4) . ?
P1 C1 1.888(4) . ?
P2 C13 1.839(3) . ?
P2 C16 1.846(3) . ?
P2 C10 1.848(3) . ?
P3 C19 1.840(3) . ?
P3 C25 1.844(4) . ?
P3 C22 1.846(3) . ?
C1 C3 1.468(6) . ?
C1 C2 1.516(6) . ?
C1 H1 0.9800 . ?
C2 H2A 0.9600 . ?
C2 H2B 0.9600 . ?
C2 H2C 0.9600 . ?
C3 H3A 0.9600 . ?
C3 H3B 0.9600 . ?
C3 H3C 0.9600 . ?
C4 C5 1.501(5) . ?
C4 C6 1.517(6) . ?
C4 H4 0.9800 . ?
C5 H5A 0.9600 . ?
C5 H5B 0.9600 . ?
C5 H5C 0.9600 . ?
C6 H6A 0.9600 . ?
C6 H6B 0.9600 . ?
C6 H6C 0.9600 . ?
C7 C8 1.518(6) . ?
C7 C9 1.543(6) . ?
C7 H7 0.9800 . ?
C8 H8A 0.9600 . ?
C8 H8B 0.9600 . ?
C8 H8C 0.9600 . ?
C9 H9A 0.9600 . ?
C9 H9B 0.9600 . ?
C9 H9C 0.9600 . ?
C10 C12 1.511(5) . ?
C10 C11 1.519(5) . ?
C10 H10 0.9800 . ?
C11 H11A 0.9600 . ?
C11 H11B 0.9600 . ?
C11 H11C 0.9600 . ?
C12 H12A 0.9600 . ?
C12 H12B 0.9600 . ?
C12 H12C 0.9600 . ?
C13 C15 1.506(5) . ?
C13 C14 1.517(5) . ?
C13 H13 0.9800 . ?
C14 H14A 0.9600 . ?
C14 H14B 0.9600 . ?
C14 H14C 0.9600 . ?
C15 H15A 0.9600 . ?
C15 H15B 0.9600 . ?
C15 H15C 0.9600 . ?
C16 C18 1.513(5) . ?
C16 C17 1.521(5) . ?
C16 H16 0.9800 . ?
C17 H17A 0.9600 . ?
C17 H17B 0.9600 . ?
C17 H17C 0.9600 . ?
C18 H18A 0.9600 . ?
C18 H18B 0.9600 . ?
C18 H18C 0.9600 . ?
C19 C20 1.511(5) . ?
C19 C21 1.516(5) . ?
C19 H19 0.9800 . ?
C20 H20A 0.9600 . ?
C20 H20B 0.9600 . ?
C20 H20C 0.9600 . ?
C21 H21A 0.9600 . ?
C21 H21B 0.9600 . ?
C21 H21C 0.9600 . ?
C22 C24 1.514(5) . ?
C22 C23 1.524(5) . ?
C22 H22 0.9800 . ?
C23 H23A 0.9600 . ?
C23 H23B 0.9600 . ?
C23 H23C 0.9600 . ?
C24 H24A 0.9600 . ?
C24 H24B 0.9600 . ?
C24 H24C 0.9600 . ?
C25 C26 1.515(5) . ?
C25 C27 1.521(5) . ?
C25 H25 0.9800 . ?
C26 H26A 0.9600 . ?
C26 H26B 0.9600 . ?
C26 H26C 0.9600 . ?
C27 H27A 0.9600 . ?
C27 H27B 0.9600 . ?
C27 H27C 0.9600 . ?

loop_
_geom_torsion_atom_site_label_1
_geom_torsion_atom_site_label_2
_geom_torsion_atom_site_label_3
_geom_torsion_atom_site_label_4
_geom_torsion
_geom_torsion_site_symmetry_1
_geom_torsion_site_symmetry_2
_geom_torsion_site_symmetry_3
_geom_torsion_site_symmetry_4
_geom_torsion_publ_flag
S4 Fe1 Fe2 S3 0.43(4) . . . . ?
S2 Fe1 Fe2 S3 -98.43(4) . . . . ?
S1 Fe1 Fe2 S3 99.41(4) . . . . ?
Br1 Fe1 Fe2 S3 -177.18(4) . . . . ?
Fe4 Fe1 Fe2 S3 36.29(3) . . . . ?
Fe3 Fe1 Fe2 S3 -35.93(3) . . . . ?
S4 Fe1 Fe2 S1 -98.98(4) . . . . ?
S2 Fe1 Fe2 S1 162.16(4) . . . . ?
Br1 Fe1 Fe2 S1 83.41(4) . . . . ?
Fe4 Fe1 Fe2 S1 -63.12(3) . . . . ?
Fe3 Fe1 Fe2 S1 -135.34(3) . . . . ?
S4 Fe1 Fe2 S2 98.86(4) . . . . ?
S1 Fe1 Fe2 S2 -162.16(4) . . . . ?
Br1 Fe1 Fe2 S2 -78.75(4) . . . . ?
Fe4 Fe1 Fe2 S2 134.73(3) . . . . ?
Fe3 Fe1 Fe2 S2 62.51(3) . . . . ?
S4 Fe1 Fe2 P1 168.39(5) . . . . ?
S2 Fe1 Fe2 P1 69.53(5) . . . . ?
S1 Fe1 Fe2 P1 -92.63(5) . . . . ?
Br1 Fe1 Fe2 P1 -9.22(7) . . . . ?
Fe4 Fe1 Fe2 P1 -155.75(5) . . . . ?
Fe3 Fe1 Fe2 P1 132.03(5) . . . . ?
S4 Fe1 Fe2 Fe4 -35.87(3) . . . . ?
S2 Fe1 Fe2 Fe4 -134.73(3) . . . . ?
S1 Fe1 Fe2 Fe4 63.12(3) . . . . ?
Br1 Fe1 Fe2 Fe4 146.53(4) . . . . ?
Fe3 Fe1 Fe2 Fe4 -72.220(19) . . . . ?
S4 Fe1 Fe2 Fe3 36.35(3) . . . . ?
S2 Fe1 Fe2 Fe3 -62.51(3) . . . . ?
S1 Fe1 Fe2 Fe3 135.34(3) . . . . ?
Br1 Fe1 Fe2 Fe3 -141.25(4) . . . . ?
Fe4 Fe1 Fe2 Fe3 72.220(19) . . . . ?
S3 Fe2 Fe3 S2 -157.52(4) . . . . ?
S1 Fe2 Fe3 S2 103.08(4) . . . . ?
P1 Fe2 Fe3 S2 -59.51(5) . . . . ?
Fe4 Fe2 Fe3 S2 136.94(3) . . . . ?
Fe1 Fe2 Fe3 S2 66.58(3) . . . . ?
S3 Fe2 Fe3 S4 100.62(4) . . . . ?
S1 Fe2 Fe3 S4 1.22(4) . . . . ?
S2 Fe2 Fe3 S4 -101.86(4) . . . . ?
P1 Fe2 Fe3 S4 -161.37(5) . . . . ?
Fe4 Fe2 Fe3 S4 35.08(3) . . . . ?
Fe1 Fe2 Fe3 S4 -35.28(3) . . . . ?
S1 Fe2 Fe3 S3 -99.40(4) . . . . ?
S2 Fe2 Fe3 S3 157.52(4) . . . . ?
P1 Fe2 Fe3 S3 98.01(5) . . . . ?
Fe4 Fe2 Fe3 S3 -65.54(3) . . . . ?
Fe1 Fe2 Fe3 S3 -135.90(3) . . . . ?
S3 Fe2 Fe3 P2 -79.60(6) . . . . ?
S1 Fe2 Fe3 P2 -179.00(6) . . . . ?
S2 Fe2 Fe3 P2 77.92(6) . . . . ?
P1 Fe2 Fe3 P2 18.41(8) . . . . ?
Fe4 Fe2 Fe3 P2 -145.14(6) . . . . ?
Fe1 Fe2 Fe3 P2 144.50(6) . . . . ?
S3 Fe2 Fe3 Fe1 135.90(3) . . . . ?
S1 Fe2 Fe3 Fe1 36.50(3) . . . . ?
S2 Fe2 Fe3 Fe1 -66.58(3) . . . . ?
P1 Fe2 Fe3 Fe1 -126.09(5) . . . . ?
Fe4 Fe2 Fe3 Fe1 70.358(19) . . . . ?
S3 Fe2 Fe3 Fe4 65.54(3) . . . . ?
S1 Fe2 Fe3 Fe4 -33.86(3) . . . . ?
S2 Fe2 Fe3 Fe4 -136.94(3) . . . . ?
P1 Fe2 Fe3 Fe4 163.55(5) . . . . ?
Fe1 Fe2 Fe3 Fe4 -70.358(19) . . . . ?
S4 Fe1 Fe3 S2 159.22(4) . . . . ?
S1 Fe1 Fe3 S2 -101.75(4) . . . . ?
Br1 Fe1 Fe3 S2 67.88(5) . . . . ?
Fe2 Fe1 Fe3 S2 -66.30(3) . . . . ?
Fe4 Fe1 Fe3 S2 -135.82(3) . . . . ?
S2 Fe1 Fe3 S4 -159.22(4) . . . . ?
S1 Fe1 Fe3 S4 99.03(4) . . . . ?
Br1 Fe1 Fe3 S4 -91.34(5) . . . . ?
Fe2 Fe1 Fe3 S4 134.48(3) . . . . ?
Fe4 Fe1 Fe3 S4 64.96(3) . . . . ?
S4 Fe1 Fe3 S3 -100.42(4) . . . . ?
S2 Fe1 Fe3 S3 100.36(4) . . . . ?
S1 Fe1 Fe3 S3 -1.38(4) . . . . ?
Br1 Fe1 Fe3 S3 168.24(4) . . . . ?
Fe2 Fe1 Fe3 S3 34.07(3) . . . . ?
Fe4 Fe1 Fe3 S3 -35.46(3) . . . . ?
S4 Fe1 Fe3 P2 74.70(5) . . . . ?
S2 Fe1 Fe3 P2 -84.52(5) . . . . ?
S1 Fe1 Fe3 P2 173.73(5) . . . . ?
Br1 Fe1 Fe3 P2 -16.64(7) . . . . ?
Fe2 Fe1 Fe3 P2 -150.82(5) . . . . ?
Fe4 Fe1 Fe3 P2 139.65(5) . . . . ?
S4 Fe1 Fe3 Fe2 -134.48(3) . . . . ?
S2 Fe1 Fe3 Fe2 66.30(3) . . . . ?
S1 Fe1 Fe3 Fe2 -35.45(3) . . . . ?
Br1 Fe1 Fe3 Fe2 134.18(4) . . . . ?
Fe4 Fe1 Fe3 Fe2 -69.527(18) . . . . ?
S4 Fe1 Fe3 Fe4 -64.96(3) . . . . ?
S2 Fe1 Fe3 Fe4 135.82(3) . . . . ?
S1 Fe1 Fe3 Fe4 34.08(3) . . . . ?
Br1 Fe1 Fe3 Fe4 -156.30(4) . . . . ?
Fe2 Fe1 Fe3 Fe4 69.527(18) . . . . ?
S3 Fe2 Fe4 S1 157.50(4) . . . . ?
S2 Fe2 Fe4 S1 -103.57(4) . . . . ?
P1 Fe2 Fe4 S1 68.95(8) . . . . ?
Fe1 Fe2 Fe4 S1 -66.98(3) . . . . ?
Fe3 Fe2 Fe4 S1 -137.20(3) . . . . ?
S3 Fe2 Fe4 S4 -100.54(4) . . . . ?
S1 Fe2 Fe4 S4 101.96(4) . . . . ?
S2 Fe2 Fe4 S4 -1.61(4) . . . . ?
P1 Fe2 Fe4 S4 170.91(7) . . . . ?
Fe1 Fe2 Fe4 S4 34.98(3) . . . . ?
Fe3 Fe2 Fe4 S4 -35.24(3) . . . . ?
S1 Fe2 Fe4 S3 -157.50(4) . . . . ?
S2 Fe2 Fe4 S3 98.93(4) . . . . ?
P1 Fe2 Fe4 S3 -88.55(8) . . . . ?
Fe1 Fe2 Fe4 S3 135.52(3) . . . . ?
Fe3 Fe2 Fe4 S3 65.30(3) . . . . ?
S3 Fe2 Fe4 P3 75.01(6) . . . . ?
S1 Fe2 Fe4 P3 -82.49(6) . . . . ?
S2 Fe2 Fe4 P3 173.94(6) . . . . ?
P1 Fe2 Fe4 P3 -13.54(11) . . . . ?
Fe1 Fe2 Fe4 P3 -149.47(6) . . . . ?
Fe3 Fe2 Fe4 P3 140.31(6) . . . . ?
S3 Fe2 Fe4 Fe1 -135.52(3) . . . . ?
S1 Fe2 Fe4 Fe1 66.98(3) . . . . ?
S2 Fe2 Fe4 Fe1 -36.59(3) . . . . ?
P1 Fe2 Fe4 Fe1 135.93(8) . . . . ?
Fe3 Fe2 Fe4 Fe1 -70.221(18) . . . . ?
S3 Fe2 Fe4 Fe3 -65.30(3) . . . . ?
S1 Fe2 Fe4 Fe3 137.20(3) . . . . ?
S2 Fe2 Fe4 Fe3 33.63(3) . . . . ?
P1 Fe2 Fe4 Fe3 -153.85(8) . . . . ?
Fe1 Fe2 Fe4 Fe3 70.221(18) . . . . ?
S4 Fe1 Fe4 S1 -158.96(4) . . . . ?
S2 Fe1 Fe4 S1 101.97(4) . . . . ?
Br1 Fe1 Fe4 S1 -70.20(5) . . . . ?
Fe2 Fe1 Fe4 S1 65.94(3) . . . . ?
Fe3 Fe1 Fe4 S1 135.95(3) . . . . ?
S2 Fe1 Fe4 S4 -99.06(4) . . . . ?
S1 Fe1 Fe4 S4 158.96(4) . . . . ?
Br1 Fe1 Fe4 S4 88.77(5) . . . . ?
Fe2 Fe1 Fe4 S4 -135.09(3) . . . . ?
Fe3 Fe1 Fe4 S4 -65.08(3) . . . . ?
S4 Fe1 Fe4 S3 100.62(4) . . . . ?
S2 Fe1 Fe4 S3 1.55(4) . . . . ?
S1 Fe1 Fe4 S3 -100.42(4) . . . . ?
Br1 Fe1 Fe4 S3 -170.62(5) . . . . ?
Fe2 Fe1 Fe4 S3 -34.48(3) . . . . ?
Fe3 Fe1 Fe4 S3 35.53(3) . . . . ?
S4 Fe1 Fe4 P3 -72.80(6) . . . . ?
S2 Fe1 Fe4 P3 -171.87(5) . . . . ?
S1 Fe1 Fe4 P3 86.16(6) . . . . ?
Br1 Fe1 Fe4 P3 15.96(8) . . . . ?
Fe2 Fe1 Fe4 P3 152.11(5) . . . . ?
Fe3 Fe1 Fe4 P3 -137.89(5) . . . . ?
S4 Fe1 Fe4 Fe2 135.09(3) . . . . ?
S2 Fe1 Fe4 Fe2 36.03(3) . . . . ?
S1 Fe1 Fe4 Fe2 -65.94(3) . . . . ?
Br1 Fe1 Fe4 Fe2 -136.14(5) . . . . ?
Fe3 Fe1 Fe4 Fe2 70.008(19) . . . . ?
S4 Fe1 Fe4 Fe3 65.08(3) . . . . ?
S2 Fe1 Fe4 Fe3 -33.98(3) . . . . ?
S1 Fe1 Fe4 Fe3 -135.95(3) . . . . ?
Br1 Fe1 Fe4 Fe3 153.85(5) . . . . ?
Fe2 Fe1 Fe4 Fe3 -70.008(19) . . . . ?
S2 Fe3 Fe4 S1 -0.17(4) . . . . ?
S4 Fe3 Fe4 S1 -100.31(4) . . . . ?
S3 Fe3 Fe4 S1 98.65(4) . . . . ?
P2 Fe3 Fe4 S1 -174.60(5) . . . . ?
Fe2 Fe3 Fe4 S1 34.79(3) . . . . ?
Fe1 Fe3 Fe4 S1 -36.05(3) . . . . ?
S2 Fe3 Fe4 S4 100.14(4) . . . . ?
S3 Fe3 Fe4 S4 -161.04(4) . . . . ?
P2 Fe3 Fe4 S4 -74.29(6) . . . . ?
Fe2 Fe3 Fe4 S4 135.10(3) . . . . ?
Fe1 Fe3 Fe4 S4 64.26(3) . . . . ?
S2 Fe3 Fe4 S3 -98.82(4) . . . . ?
S4 Fe3 Fe4 S3 161.04(4) . . . . ?
P2 Fe3 Fe4 S3 86.75(6) . . . . ?
Fe2 Fe3 Fe4 S3 -63.86(3) . . . . ?
Fe1 Fe3 Fe4 S3 -134.70(3) . . . . ?
S2 Fe3 Fe4 P3 177.79(5) . . . . ?
S4 Fe3 Fe4 P3 77.65(5) . . . . ?
S3 Fe3 Fe4 P3 -83.39(5) . . . . ?
P2 Fe3 Fe4 P3 3.36(8) . . . . ?
Fe2 Fe3 Fe4 P3 -147.25(5) . . . . ?
Fe1 Fe3 Fe4 P3 141.91(5) . . . . ?
S2 Fe3 Fe4 Fe2 -34.96(3) . . . . ?
S4 Fe3 Fe4 Fe2 -135.10(3) . . . . ?
S3 Fe3 Fe4 Fe2 63.86(3) . . . . ?
P2 Fe3 Fe4 Fe2 150.61(5) . . . . ?
Fe1 Fe3 Fe4 Fe2 -70.841(19) . . . . ?
S2 Fe3 Fe4 Fe1 35.88(3) . . . . ?
S4 Fe3 Fe4 Fe1 -64.26(3) . . . . ?
S3 Fe3 Fe4 Fe1 134.70(3) . . . . ?
P2 Fe3 Fe4 Fe1 -138.55(5) . . . . ?
Fe2 Fe3 Fe4 Fe1 70.841(19) . . . . ?
S4 Fe4 S1 Fe2 -92.10(3) . . . . ?
S3 Fe4 S1 Fe2 18.30(3) . . . . ?
P3 Fe4 S1 Fe2 144.55(4) . . . . ?
Fe1 Fe4 S1 Fe2 -74.78(3) . . . . ?
Fe3 Fe4 S1 Fe2 -36.86(3) . . . . ?
S4 Fe4 S1 Fe1 -17.32(3) . . . . ?
S3 Fe4 S1 Fe1 93.08(3) . . . . ?
P3 Fe4 S1 Fe1 -140.67(3) . . . . ?
Fe2 Fe4 S1 Fe1 74.78(3) . . . . ?
Fe3 Fe4 S1 Fe1 37.93(3) . . . . ?
S3 Fe2 S1 Fe4 -19.02(4) . . . . ?
S2 Fe2 S1 Fe4 92.27(3) . . . . ?
P1 Fe2 S1 Fe4 -154.45(4) . . . . ?
Fe1 Fe2 S1 Fe4 76.95(3) . . . . ?
Fe3 Fe2 S1 Fe4 37.97(3) . . . . ?
S3 Fe2 S1 Fe1 -95.97(3) . . . . ?
S2 Fe2 S1 Fe1 15.32(3) . . . . ?
P1 Fe2 S1 Fe1 128.60(4) . . . . ?
Fe4 Fe2 S1 Fe1 -76.95(3) . . . . ?
Fe3 Fe2 S1 Fe1 -38.98(3) . . . . ?
S4 Fe1 S1 Fe4 17.50(3) . . . . ?
S2 Fe1 S1 Fe4 -91.78(3) . . . . ?
Br1 Fe1 S1 Fe4 147.96(3) . . . . ?
Fe2 Fe1 S1 Fe4 -76.76(3) . . . . ?
Fe3 Fe1 S1 Fe4 -38.43(3) . . . . ?
S4 Fe1 S1 Fe2 94.26(3) . . . . ?
S2 Fe1 S1 Fe2 -15.02(3) . . . . ?
Br1 Fe1 S1 Fe2 -135.28(3) . . . . ?
Fe4 Fe1 S1 Fe2 76.76(3) . . . . ?
Fe3 Fe1 S1 Fe2 38.33(3) . . . . ?
S4 Fe3 S2 Fe2 91.71(3) . . . . ?
S3 Fe3 S2 Fe2 -18.21(3) . . . . ?
P2 Fe3 S2 Fe2 -146.86(3) . . . . ?
Fe1 Fe3 S2 Fe2 74.65(3) . . . . ?
Fe4 Fe3 S2 Fe2 36.76(3) . . . . ?
S4 Fe3 S2 Fe1 17.06(3) . . . . ?
S3 Fe3 S2 Fe1 -92.86(3) . . . . ?
P2 Fe3 S2 Fe1 138.49(3) . . . . ?
Fe2 Fe3 S2 Fe1 -74.65(3) . . . . ?
Fe4 Fe3 S2 Fe1 -37.89(3) . . . . ?
S3 Fe2 S2 Fe3 18.90(3) . . . . ?
S1 Fe2 S2 Fe3 -92.90(3) . . . . ?
P1 Fe2 S2 Fe3 145.10(3) . . . . ?
Fe4 Fe2 S2 Fe3 -38.08(3) . . . . ?
Fe1 Fe2 S2 Fe3 -77.48(3) . . . . ?
S3 Fe2 S2 Fe1 96.38(3) . . . . ?
S1 Fe2 S2 Fe1 -15.42(3) . . . . ?
P1 Fe2 S2 Fe1 -137.42(3) . . . . ?
Fe4 Fe2 S2 Fe1 39.40(3) . . . . ?
Fe3 Fe2 S2 Fe1 77.48(3) . . . . ?
S4 Fe1 S2 Fe3 -17.30(3) . . . . ?
S1 Fe1 S2 Fe3 92.07(3) . . . . ?
Br1 Fe1 S2 Fe3 -145.83(3) . . . . ?
Fe2 Fe1 S2 Fe3 77.12(3) . . . . ?
Fe4 Fe1 S2 Fe3 38.49(3) . . . . ?
S4 Fe1 S2 Fe2 -94.42(3) . . . . ?
S1 Fe1 S2 Fe2 14.95(3) . . . . ?
Br1 Fe1 S2 Fe2 137.05(3) . . . . ?
Fe4 Fe1 S2 Fe2 -38.63(3) . . . . ?
Fe3 Fe1 S2 Fe2 -77.12(3) . . . . ?
S1 Fe2 S3 Fe4 18.45(3) . . . . ?
S2 Fe2 S3 Fe4 -95.61(3) . . . . ?
P1 Fe2 S3 Fe4 150.99(4) . . . . ?
Fe1 Fe2 S3 Fe4 -38.88(3) . . . . ?
Fe3 Fe2 S3 Fe4 -77.40(3) . . . . ?
S1 Fe2 S3 Fe3 95.85(3) . . . . ?
S2 Fe2 S3 Fe3 -18.21(3) . . . . ?
P1 Fe2 S3 Fe3 -131.61(4) . . . . ?
Fe4 Fe2 S3 Fe3 77.40(3) . . . . ?
Fe1 Fe2 S3 Fe3 38.53(3) . . . . ?
S1 Fe4 S3 Fe2 -18.88(3) . . . . ?
S4 Fe4 S3 Fe2 92.28(3) . . . . ?
P3 Fe4 S3 Fe2 -146.06(3) . . . . ?
Fe1 Fe4 S3 Fe2 38.07(3) . . . . ?
Fe3 Fe4 S3 Fe2 76.62(3) . . . . ?
S1 Fe4 S3 Fe3 -95.50(3) . . . . ?
S4 Fe4 S3 Fe3 15.66(3) . . . . ?
P3 Fe4 S3 Fe3 137.33(3) . . . . ?
Fe2 Fe4 S3 Fe3 -76.62(3) . . . . ?
Fe1 Fe4 S3 Fe3 -38.55(3) . . . . ?
S2 Fe3 S3 Fe2 18.88(3) . . . . ?
S4 Fe3 S3 Fe2 -91.71(3) . . . . ?
P2 Fe3 S3 Fe2 145.69(3) . . . . ?
Fe1 Fe3 S3 Fe2 -37.64(3) . . . . ?
Fe4 Fe3 S3 Fe2 -76.10(3) . . . . ?
S2 Fe3 S3 Fe4 94.98(3) . . . . ?
S4 Fe3 S3 Fe4 -15.61(3) . . . . ?
P2 Fe3 S3 Fe4 -138.21(3) . . . . ?
Fe2 Fe3 S3 Fe4 76.10(3) . . . . ?
Fe1 Fe3 S3 Fe4 38.46(3) . . . . ?
S2 Fe1 S4 Fe4 94.10(3) . . . . ?
S1 Fe1 S4 Fe4 -16.98(3) . . . . ?
Br1 Fe1 S4 Fe4 -143.41(3) . . . . ?
Fe2 Fe1 S4 Fe4 38.38(3) . . . . ?
Fe3 Fe1 S4 Fe4 77.39(3) . . . . ?
S2 Fe1 S4 Fe3 16.70(3) . . . . ?
S1 Fe1 S4 Fe3 -94.37(3) . . . . ?
Br1 Fe1 S4 Fe3 139.20(3) . . . . ?
Fe2 Fe1 S4 Fe3 -39.01(3) . . . . ?
Fe4 Fe1 S4 Fe3 -77.39(3) . . . . ?
S1 Fe4 S4 Fe1 17.93(3) . . . . ?
S3 Fe4 S4 Fe1 -92.27(3) . . . . ?
P3 Fe4 S4 Fe1 144.09(3) . . . . ?
Fe2 Fe4 S4 Fe1 -38.42(3) . . . . ?
Fe3 Fe4 S4 Fe1 -76.60(3) . . . . ?
S1 Fe4 S4 Fe3 94.53(3) . . . . ?
S3 Fe4 S4 Fe3 -15.67(3) . . . . ?
P3 Fe4 S4 Fe3 -139.31(3) . . . . ?
Fe2 Fe4 S4 Fe3 38.18(3) . . . . ?
Fe1 Fe4 S4 Fe3 76.60(3) . . . . ?
S2 Fe3 S4 Fe1 -17.60(3) . . . . ?
S3 Fe3 S4 Fe1 92.22(3) . . . . ?
P2 Fe3 S4 Fe1 -141.16(3) . . . . ?
Fe2 Fe3 S4 Fe1 38.72(3) . . . . ?
Fe4 Fe3 S4 Fe1 76.58(3) . . . . ?
S2 Fe3 S4 Fe4 -94.18(3) . . . . ?
S3 Fe3 S4 Fe4 15.63(3) . . . . ?
P2 Fe3 S4 Fe4 142.26(3) . . . . ?
Fe2 Fe3 S4 Fe4 -37.86(3) . . . . ?
Fe1 Fe3 S4 Fe4 -76.58(3) . . . . ?
S3 Fe2 P1 C7 -33.42(17) . . . . ?
S1 Fe2 P1 C7 94.70(17) . . . . ?
S2 Fe2 P1 C7 -148.23(16) . . . . ?
Fe4 Fe2 P1 C7 39.22(19) . . . . ?
Fe1 Fe2 P1 C7 160.22(16) . . . . ?
Fe3 Fe2 P1 C7 -104.08(17) . . . . ?
S3 Fe2 P1 C4 -163.20(14) . . . . ?
S1 Fe2 P1 C4 -35.08(14) . . . . ?
S2 Fe2 P1 C4 81.99(14) . . . . ?
Fe4 Fe2 P1 C4 -90.56(15) . . . . ?
Fe1 Fe2 P1 C4 30.44(15) . . . . ?
Fe3 Fe2 P1 C4 126.14(14) . . . . ?
S3 Fe2 P1 C1 84.28(15) . . . . ?
S1 Fe2 P1 C1 -147.60(15) . . . . ?
S2 Fe2 P1 C1 -30.53(15) . . . . ?
Fe4 Fe2 P1 C1 156.92(15) . . . . ?
Fe1 Fe2 P1 C1 -82.08(15) . . . . ?
Fe3 Fe2 P1 C1 13.62(16) . . . . ?
S2 Fe3 P2 C13 54.12(13) . . . . ?
S4 Fe3 P2 C13 172.68(13) . . . . ?
S3 Fe3 P2 C13 -67.89(13) . . . . ?
Fe2 Fe3 P2 C13 -7.09(15) . . . . ?
Fe1 Fe3 P2 C13 117.50(13) . . . . ?
Fe4 Fe3 P2 C13 -131.84(13) . . . . ?
S2 Fe3 P2 C16 176.33(12) . . . . ?
S4 Fe3 P2 C16 -65.11(12) . . . . ?
S3 Fe3 P2 C16 54.33(13) . . . . ?
Fe2 Fe3 P2 C16 115.12(13) . . . . ?
Fe1 Fe3 P2 C16 -120.28(12) . . . . ?
Fe4 Fe3 P2 C16 -9.63(14) . . . . ?
S2 Fe3 P2 C10 -66.03(12) . . . . ?
S4 Fe3 P2 C10 52.53(12) . . . . ?
S3 Fe3 P2 C10 171.97(12) . . . . ?
Fe2 Fe3 P2 C10 -127.24(12) . . . . ?
Fe1 Fe3 P2 C10 -2.64(13) . . . . ?
Fe4 Fe3 P2 C10 108.02(12) . . . . ?
S1 Fe4 P3 C19 -163.34(13) . . . . ?
S4 Fe4 P3 C19 76.08(13) . . . . ?
S3 Fe4 P3 C19 -42.09(13) . . . . ?
Fe2 Fe4 P3 C19 -99.24(14) . . . . ?
Fe1 Fe4 P3 C19 130.82(13) . . . . ?
Fe3 Fe4 P3 C19 18.87(14) . . . . ?
S1 Fe4 P3 C25 80.81(13) . . . . ?
S4 Fe4 P3 C25 -39.78(13) . . . . ?
S3 Fe4 P3 C25 -157.95(12) . . . . ?
Fe2 Fe4 P3 C25 144.90(13) . . . . ?
Fe1 Fe4 P3 C25 14.96(14) . . . . ?
Fe3 Fe4 P3 C25 -96.99(13) . . . . ?
S1 Fe4 P3 C22 -43.10(13) . . . . ?
S4 Fe4 P3 C22 -163.69(13) . . . . ?
S3 Fe4 P3 C22 78.14(13) . . . . ?
Fe2 Fe4 P3 C22 20.99(15) . . . . ?
Fe1 Fe4 P3 C22 -108.95(13) . . . . ?
Fe3 Fe4 P3 C22 139.10(13) . . . . ?
C7 P1 C1 C3 61.6(3) . . . . ?
C4 P1 C1 C3 177.9(3) . . . . ?
Fe2 P1 C1 C3 -63.6(3) . . . . ?
C7 P1 C1 C2 -65.1(4) . . . . ?
C4 P1 C1 C2 51.2(4) . . . . ?
Fe2 P1 C1 C2 169.7(3) . . . . ?
C7 P1 C4 C5 171.4(3) . . . . ?
C1 P1 C4 C5 58.5(3) . . . . ?
Fe2 P1 C4 C5 -55.4(3) . . . . ?
C7 P1 C4 C6 -65.4(3) . . . . ?
C1 P1 C4 C6 -178.3(3) . . . . ?
Fe2 P1 C4 C6 67.8(3) . . . . ?
C4 P1 C7 C8 -27.0(4) . . . . ?
C1 P1 C7 C8 84.5(4) . . . . ?
Fe2 P1 C7 C8 -157.7(3) . . . . ?
C4 P1 C7 C9 99.8(3) . . . . ?
C1 P1 C7 C9 -148.7(3) . . . . ?
Fe2 P1 C7 C9 -30.9(4) . . . . ?
C13 P2 C10 C12 151.4(2) . . . . ?
C16 P2 C10 C12 40.7(3) . . . . ?
Fe3 P2 C10 C12 -82.3(2) . . . . ?
C13 P2 C10 C11 -87.8(3) . . . . ?
C16 P2 C10 C11 161.5(2) . . . . ?
Fe3 P2 C10 C11 38.6(3) . . . . ?
C16 P2 C13 C15 -73.3(3) . . . . ?
C10 P2 C13 C15 176.8(2) . . . . ?
Fe3 P2 C13 C15 53.0(3) . . . . ?
C16 P2 C13 C14 163.4(2) . . . . ?
C10 P2 C13 C14 53.6(3) . . . . ?
Fe3 P2 C13 C14 -70.2(3) . . . . ?
C13 P2 C16 C18 -49.1(3) . . . . ?
C10 P2 C16 C18 61.1(3) . . . . ?
Fe3 P2 C16 C18 -177.0(2) . . . . ?
C13 P2 C16 C17 79.3(3) . . . . ?
C10 P2 C16 C17 -170.4(2) . . . . ?
Fe3 P2 C16 C17 -48.5(3) . . . . ?
C25 P3 C19 C20 -168.2(3) . . . . ?
C22 P3 C19 C20 -54.0(3) . . . . ?
Fe4 P3 C19 C20 69.7(3) . . . . ?
C25 P3 C19 C21 68.0(3) . . . . ?
C22 P3 C19 C21 -177.8(3) . . . . ?
Fe4 P3 C19 C21 -54.0(3) . . . . ?
C19 P3 C22 C24 -149.4(3) . . . . ?
C25 P3 C22 C24 -40.9(3) . . . . ?
Fe4 P3 C22 C24 84.8(3) . . . . ?
C19 P3 C22 C23 88.6(3) . . . . ?
C25 P3 C22 C23 -162.9(2) . . . . ?
Fe4 P3 C22 C23 -37.2(3) . . . . ?
C19 P3 C25 C26 -169.2(3) . . . . ?
C22 P3 C25 C26 79.8(3) . . . . ?
Fe4 P3 C25 C26 -45.4(3) . . . . ?
C19 P3 C25 C27 60.2(3) . . . . ?
C22 P3 C25 C27 -50.8(3) . . . . ?
Fe4 P3 C25 C27 -176.1(2) . . . . ?
